data_7013749
loop_
_publ_author_name
'Mehdoui, Thouraya'
'Berthet, Jean-Claude'
'Thu\'ery, Pierre'
'Ephritikhine, Michel'

_publ_section_title
;
 Lanthanide(III)/actinide(III) differentiation in coordination of azine
 molecules to tris(cyclopentadienyl) complexes of cerium and uranium.
;
_journal_issue 4
_journal_name_full 'Dalton transactions (Cambridge, England : 2003)'
_journal_page_first 579
_journal_page_last 590
_journal_paper_doi 10.1039/b313992a
_journal_year 2004
_chemical_formula_sum 'C29 H44 Ce N Si3'
_chemical_formula_weight 631.04
_space_group_IT_number 2
_symmetry_cell_setting triclinic
_symmetry_space_group_name_Hall '-P 1'
_symmetry_space_group_name_H-M 'P -1'
_atom_sites_solution_hydrogens geom
_atom_sites_solution_primary direct
_atom_sites_solution_secondary difmap
_audit_creation_method SHELXL-97
_cell_angle_alpha 98.786(6)
_cell_angle_beta 109.589(5)
_cell_angle_gamma 96.900(3)
_cell_formula_units_Z 2
_cell_length_a 11.1698(11)
_cell_length_b 11.2011(11)
_cell_length_c 13.7417(9)
_cell_measurement_reflns_used 10763
_cell_measurement_temperature 100(2)
_cell_measurement_theta_max 25.68
_cell_measurement_theta_min 3.11
_cell_volume 1573.4(3)
_computing_cell_refinement 'DENZO-SMN (Otwinowski & Minor, 1997)'
_computing_data_collection 'Kappa-CCD software (Nonius B.V., 1998)'
_computing_data_reduction 'DENZO-SMN (Otwinowski & Minor, 1997)'
_computing_molecular_graphics 'SHELXTL (Sheldrick, 1999)'
_computing_publication_material 'SHELXTL (Sheldrick, 1999)'
_computing_structure_refinement 'SHELXL-97 (Sheldrick, 1997)'
_computing_structure_solution 'SHELXS-97 (Sheldrick, 1990)'
_diffrn_ambient_temperature 100(2)
_diffrn_measured_fraction_theta_full 0.916
_diffrn_measured_fraction_theta_max 0.916
_diffrn_measurement_device_type 'Nonius Kappa-CCD'
_diffrn_measurement_method '\f scans'
_diffrn_radiation_monochromator graphite
_diffrn_radiation_source 'fine-focus sealed tube'
_diffrn_radiation_type MoK\a
_diffrn_radiation_wavelength 0.71073
_diffrn_reflns_av_R_equivalents 0.0503
_diffrn_reflns_av_sigmaI/netI 0.0791
_diffrn_reflns_limit_h_max 13
_diffrn_reflns_limit_h_min -12
_diffrn_reflns_limit_k_max 13
_diffrn_reflns_limit_k_min -13
_diffrn_reflns_limit_l_max 14
_diffrn_reflns_limit_l_min -15
_diffrn_reflns_number 10763
_diffrn_reflns_theta_full 25.68
_diffrn_reflns_theta_max 25.68
_diffrn_reflns_theta_min 3.11
_diffrn_standards_decay_% 0
_exptl_absorpt_coefficient_mu 1.578
_exptl_absorpt_correction_T_max 0.855
_exptl_absorpt_correction_T_min 0.676
_exptl_absorpt_correction_type refdelf
_exptl_absorpt_process_details 'program DELABS from PLATON (Spek, 2000)'
_exptl_crystal_colour 'translucent dark yellow'
_exptl_crystal_density_diffrn 1.332
_exptl_crystal_density_meas ?
_exptl_crystal_description irregular
_exptl_crystal_F_000 650
_exptl_crystal_size_max 0.25
_exptl_crystal_size_mid 0.20
_exptl_crystal_size_min 0.10
_refine_diff_density_max 0.924
_refine_diff_density_min -1.079
_refine_diff_density_rms 0.101
_refine_ls_extinction_method none
_refine_ls_goodness_of_fit_ref 1.013
_refine_ls_hydrogen_treatment constr
_refine_ls_matrix_type full
_refine_ls_number_parameters 312
_refine_ls_number_reflns 5467
_refine_ls_number_restraints 21
_refine_ls_restrained_S_all 1.034
_refine_ls_R_factor_all 0.0575
_refine_ls_R_factor_gt 0.0426
_refine_ls_shift/su_max 0.001
_refine_ls_shift/su_mean 0.000
_refine_ls_structure_factor_coef Fsqd
_refine_ls_weighting_details 'calc w=1/[\s^2^(Fo^2^)+(0.0446P)^2^] where P=(Fo^2^+2Fc^2^)/3'
_refine_ls_weighting_scheme calc
_refine_ls_wR_factor_gt 0.0975
_refine_ls_wR_factor_ref 0.1038
_reflns_number_gt 4505
_reflns_number_total 5467
_reflns_threshold_expression >2sigma(I)
_cod_data_source_file b313992a.txt
_cod_data_source_block (Ce,SiMe~3~,pyridine)
_cod_original_cell_volume 1573.4(2)
_cod_database_code 7013749

loop_
_symmetry_equiv_pos_as_xyz
'x, y, z'
'-x, -y, -z'

loop_
_atom_site_label
_atom_site_type_symbol
_atom_site_fract_x
_atom_site_fract_y
_atom_site_fract_z
_atom_site_U_iso_or_equiv
_atom_site_adp_type
_atom_site_occupancy
_atom_site_symmetry_multiplicity
_atom_site_calc_flag
_atom_site_refinement_flags
_atom_site_disorder_assembly
_atom_site_disorder_group
Ce Ce 0.49224(3) 0.71955(3) 0.27760(2) 0.02839(11) Uani 1 1 d . . .
Si1 Si 0.89146(14) 0.81734(16) 0.32315(12) 0.0419(4) Uani 1 1 d . . .
Si2 Si 0.29759(16) 0.93933(16) 0.07938(14) 0.0455(4) Uani 1 1 d . . .
Si3 Si 0.16927(17) 0.41397(15) 0.21982(13) 0.0480(4) Uani 1 1 d D . .
N N 0.6209(4) 0.5295(4) 0.2931(3) 0.0350(10) Uani 1 1 d . . .
C1 C 0.7488(5) 0.8560(5) 0.3557(4) 0.0382(12) Uani 1 1 d . . .
C2 C 0.6694(5) 0.9384(5) 0.3115(4) 0.0376(12) Uani 1 1 d . . .
H2 H 0.6669 0.9673 0.2510 0.045 Uiso 1 1 calc R . .
C3 C 0.5958(5) 0.9695(5) 0.3725(5) 0.0427(13) Uani 1 1 d . . .
H3 H 0.5348 1.0203 0.3592 0.051 Uiso 1 1 calc R . .
C4 C 0.6315(5) 0.9090(5) 0.4588(4) 0.0404(13) Uani 1 1 d . . .
H4 H 0.5992 0.9146 0.5132 0.048 Uiso 1 1 calc R . .
C5 C 0.7232(5) 0.8398(5) 0.4475(4) 0.0411(13) Uani 1 1 d . . .
H5 H 0.7618 0.7905 0.4931 0.049 Uiso 1 1 calc R . .
C6 C 0.9787(6) 0.7245(8) 0.4152(6) 0.072(2) Uani 1 1 d . . .
H6A H 1.0620 0.7215 0.4101 0.108 Uiso 1 1 calc R . .
H6B H 0.9297 0.6426 0.3970 0.108 Uiso 1 1 calc R . .
H6C H 0.9896 0.7613 0.4862 0.108 Uiso 1 1 calc R . .
C7 C 0.8460(5) 0.7353(6) 0.1831(5) 0.0502(15) Uani 1 1 d . . .
H7A H 0.9228 0.7311 0.1669 0.075 Uiso 1 1 calc R . .
H7B H 0.7916 0.7790 0.1368 0.075 Uiso 1 1 calc R . .
H7C H 0.8004 0.6536 0.1737 0.075 Uiso 1 1 calc R . .
C8 C 1.0005(6) 0.9644(6) 0.3420(5) 0.0602(19) Uani 1 1 d . . .
H8A H 1.0258 1.0087 0.4134 0.090 Uiso 1 1 calc R . .
H8B H 0.9562 1.0129 0.2945 0.090 Uiso 1 1 calc R . .
H8C H 1.0760 0.9478 0.3277 0.090 Uiso 1 1 calc R . .
C9 C 0.3654(5) 0.7959(5) 0.0867(4) 0.0366(12) Uani 1 1 d . . .
C10 C 0.4857(5) 0.7778(5) 0.0804(4) 0.0333(11) Uani 1 1 d . . .
H10 H 0.5509 0.8399 0.0833 0.040 Uiso 1 1 calc R . .
C11 C 0.4924(5) 0.6533(5) 0.0689(4) 0.0345(11) Uani 1 1 d . . .
H11 H 0.5621 0.6185 0.0636 0.041 Uiso 1 1 calc R . .
C12 C 0.3748(5) 0.5894(5) 0.0670(4) 0.0377(12) Uani 1 1 d . . .
H12 H 0.3534 0.5050 0.0607 0.045 Uiso 1 1 calc R . .
C13 C 0.2955(5) 0.6752(5) 0.0762(4) 0.0369(12) Uani 1 1 d . . .
H13 H 0.2117 0.6572 0.0755 0.044 Uiso 1 1 calc R . .
C14 C 0.1936(7) 0.9339(7) -0.0617(6) 0.0675(19) Uani 1 1 d . . .
H14A H 0.1519 1.0040 -0.0652 0.101 Uiso 1 1 calc R . .
H14B H 0.1294 0.8601 -0.0878 0.101 Uiso 1 1 calc R . .
H14C H 0.2466 0.9347 -0.1041 0.101 Uiso 1 1 calc R . .
C15 C 0.1928(7) 0.9513(7) 0.1610(6) 0.071(2) Uani 1 1 d U . .
H15A H 0.2460 0.9689 0.2345 0.107 Uiso 1 1 calc R . .
H15B H 0.1337 0.8751 0.1443 0.107 Uiso 1 1 calc R . .
H15C H 0.1450 1.0163 0.1459 0.107 Uiso 1 1 calc R . .
C16 C 0.4308(6) 1.0740(5) 0.1222(5) 0.0528(15) Uani 1 1 d . . .
H16A H 0.4767 1.0862 0.1968 0.079 Uiso 1 1 calc R . .
H16B H 0.3957 1.1458 0.1062 0.079 Uiso 1 1 calc R . .
H16C H 0.4891 1.0596 0.0856 0.079 Uiso 1 1 calc R . .
C17 C 0.2812(4) 0.5574(4) 0.2992(4) 0.0335(11) Uani 1 1 d D . .
C18 C 0.2533(5) 0.6793(5) 0.3113(4) 0.0389(12) Uani 1 1 d . . .
H18 H 0.1852 0.7053 0.2640 0.047 Uiso 1 1 calc R . .
C19 C 0.3432(5) 0.7530(5) 0.4041(4) 0.0416(13) Uani 1 1 d . . .
H19 H 0.3455 0.8355 0.4292 0.050 Uiso 1 1 calc R . .
C20 C 0.4300(6) 0.6803(6) 0.4532(4) 0.0474(15) Uani 1 1 d . . .
H20 H 0.5002 0.7059 0.5164 0.057 Uiso 1 1 calc R . .
C21 C 0.3917(5) 0.5636(5) 0.3902(4) 0.0407(13) Uani 1 1 d . . .
H21 H 0.4330 0.4978 0.4055 0.049 Uiso 1 1 calc R . .
C22A C 0.2721(12) 0.3007(9) 0.1903(11) 0.081(4) Uiso 0.552(9) 1 d PDU . .
C22B C 0.1861(14) 0.3411(11) 0.1000(8) 0.061(4) Uiso 0.448(9) 1 d PDU . .
C23A C 0.0588(10) 0.4341(11) 0.0908(7) 0.070(4) Uiso 0.552(9) 1 d PD . .
C23B C -0.0010(8) 0.4535(14) 0.1738(13) 0.078(5) Uiso 0.448(9) 1 d PD . .
C24A C 0.0797(11) 0.3513(10) 0.2992(9) 0.060(3) Uiso 0.552(9) 1 d PDU . .
C24B C 0.1538(15) 0.3036(10) 0.3067(10) 0.066(4) Uiso 0.448(9) 1 d PDU . .
C25 C 0.6836(5) 0.5102(5) 0.3915(4) 0.0377(12) Uani 1 1 d . . .
H25 H 0.6821 0.5646 0.4492 0.045 Uiso 1 1 calc R . .
C26 C 0.7484(5) 0.4155(6) 0.4099(5) 0.0441(13) Uani 1 1 d . . .
H26 H 0.7900 0.4065 0.4786 0.053 Uiso 1 1 calc R . .
C27 C 0.7516(6) 0.3333(5) 0.3257(5) 0.0487(14) Uani 1 1 d . . .
H27 H 0.7951 0.2680 0.3365 0.058 Uiso 1 1 calc R . .
C28 C 0.6889(6) 0.3502(5) 0.2249(5) 0.0458(14) Uani 1 1 d . . .
H28 H 0.6898 0.2966 0.1665 0.055 Uiso 1 1 calc R . .
C29 C 0.6248(5) 0.4479(5) 0.2123(4) 0.0384(12) Uani 1 1 d . . .
H29 H 0.5820 0.4578 0.1441 0.046 Uiso 1 1 calc R . .

loop_
_atom_site_aniso_label
_atom_site_aniso_U_11
_atom_site_aniso_U_22
_atom_site_aniso_U_33
_atom_site_aniso_U_23
_atom_site_aniso_U_13
_atom_site_aniso_U_12
Ce 0.02729(16) 0.02956(16) 0.02631(16) 0.00221(10) 0.00945(11) 0.00280(11)
Si1 0.0298(8) 0.0541(10) 0.0408(9) 0.0084(7) 0.0137(6) 0.0027(7)
Si2 0.0442(9) 0.0469(10) 0.0543(10) 0.0177(8) 0.0229(8) 0.0172(8)
Si3 0.0551(10) 0.0371(9) 0.0466(9) 0.0013(7) 0.0178(8) -0.0006(8)
N 0.036(2) 0.036(2) 0.032(2) 0.0079(18) 0.0101(18) 0.0063(19)
C1 0.033(3) 0.042(3) 0.033(3) 0.004(2) 0.010(2) -0.006(2)
C2 0.035(3) 0.034(3) 0.040(3) 0.002(2) 0.014(2) -0.002(2)
C3 0.040(3) 0.036(3) 0.048(3) -0.002(2) 0.017(3) 0.002(2)
C4 0.042(3) 0.036(3) 0.036(3) -0.009(2) 0.015(2) -0.004(2)
C5 0.036(3) 0.041(3) 0.039(3) 0.006(2) 0.010(2) -0.006(2)
C6 0.040(4) 0.115(7) 0.085(5) 0.050(5) 0.034(4) 0.028(4)
C7 0.033(3) 0.053(4) 0.059(4) -0.002(3) 0.018(3) 0.004(3)
C8 0.043(4) 0.080(5) 0.043(4) -0.008(3) 0.016(3) -0.021(3)
C9 0.030(3) 0.044(3) 0.034(3) 0.008(2) 0.009(2) 0.006(2)
C10 0.038(3) 0.036(3) 0.027(3) 0.005(2) 0.016(2) 0.004(2)
C11 0.037(3) 0.039(3) 0.024(3) 0.000(2) 0.009(2) 0.008(2)
C12 0.043(3) 0.032(3) 0.030(3) 0.001(2) 0.007(2) 0.000(2)
C13 0.033(3) 0.042(3) 0.029(3) 0.006(2) 0.005(2) 0.000(2)
C14 0.061(4) 0.065(5) 0.075(5) 0.032(4) 0.012(4) 0.024(4)
C15 0.079(5) 0.063(4) 0.103(5) 0.034(4) 0.058(4) 0.031(4)
C16 0.064(4) 0.045(4) 0.060(4) 0.020(3) 0.029(3) 0.018(3)
C17 0.027(3) 0.032(3) 0.041(3) 0.007(2) 0.013(2) 0.003(2)
C18 0.032(3) 0.042(3) 0.051(3) 0.013(3) 0.024(2) 0.010(2)
C19 0.044(3) 0.034(3) 0.048(3) -0.005(2) 0.028(3) -0.005(2)
C20 0.040(3) 0.060(4) 0.033(3) 0.005(3) 0.011(2) -0.010(3)
C21 0.028(3) 0.053(4) 0.041(3) 0.016(3) 0.011(2) 0.001(2)
C25 0.032(3) 0.052(3) 0.032(3) 0.010(2) 0.013(2) 0.010(2)
C26 0.038(3) 0.056(4) 0.040(3) 0.020(3) 0.012(2) 0.010(3)
C27 0.046(3) 0.042(3) 0.063(4) 0.021(3) 0.018(3) 0.019(3)
C28 0.050(4) 0.031(3) 0.051(3) -0.002(2) 0.015(3) 0.008(3)
C29 0.041(3) 0.036(3) 0.038(3) 0.005(2) 0.013(2) 0.011(2)

loop_
_atom_type_symbol
_atom_type_description
_atom_type_scat_dispersion_real
_atom_type_scat_dispersion_imag
_atom_type_scat_source
C C 0.0033 0.0016 'International Tables Vol C Tables 4.2.6.8 and 6.1.1.4'
H H 0.0000 0.0000 'International Tables Vol C Tables 4.2.6.8 and 6.1.1.4'
N N 0.0061 0.0033 'International Tables Vol C Tables 4.2.6.8 and 6.1.1.4'
Si Si 0.0817 0.0704 'International Tables Vol C Tables 4.2.6.8 and 6.1.1.4'
Ce Ce -0.2486 2.6331 'International Tables Vol C Tables 4.2.6.8 and 6.1.1.4'

loop_
_geom_angle_atom_site_label_1
_geom_angle_atom_site_label_2
_geom_angle_atom_site_label_3
_geom_angle
_geom_angle_site_symmetry_1
_geom_angle_site_symmetry_3
_geom_angle_publ_flag
N Ce C19 117.34(15) . . ?
N Ce C20 89.72(16) . . ?
C19 Ce C20 29.07(17) . . ?
N Ce C12 81.60(14) . . ?
C19 Ce C12 119.89(16) . . ?
C20 Ce C12 128.25(16) . . ?
N Ce C3 126.90(15) . . ?
C19 Ce C3 81.76(16) . . ?
C20 Ce C3 91.25(17) . . ?
C12 Ce C3 133.82(16) . . ?
N Ce C13 109.60(14) . . ?
C19 Ce C13 99.57(16) . . ?
C20 Ce C13 119.98(16) . . ?
C12 Ce C13 28.81(15) . . ?
C3 Ce C13 115.37(17) . . ?
N Ce C2 108.96(14) . . ?
C19 Ce C2 110.23(15) . . ?
C20 Ce C2 115.25(16) . . ?
C12 Ce C2 115.82(16) . . ?
C3 Ce C2 28.53(15) . . ?
C13 Ce C2 110.79(16) . . ?
N Ce C5 81.23(15) . . ?
C19 Ce C5 91.95(16) . . ?
C20 Ce C5 78.34(16) . . ?
C12 Ce C5 148.06(16) . . ?
C3 Ce C5 47.30(17) . . ?
C13 Ce C5 157.69(16) . . ?
C2 Ce C5 46.97(16) . . ?
N Ce C1 81.47(15) . . ?
C19 Ce C1 117.68(15) . . ?
C20 Ce C1 107.18(16) . . ?
C12 Ce C1 121.49(15) . . ?
C3 Ce C1 47.87(16) . . ?
C13 Ce C1 131.06(15) . . ?
C2 Ce C1 28.97(16) . . ?
C5 Ce C1 28.84(15) . . ?
N Ce C9 125.26(14) . . ?
C19 Ce C9 107.25(16) . . ?
C20 Ce C9 135.32(17) . . ?
C12 Ce C9 48.08(16) . . ?
C3 Ce C9 88.00(17) . . ?
C13 Ce C9 29.37(15) . . ?
C2 Ce C9 81.67(16) . . ?
C5 Ce C9 128.61(15) . . ?
C1 Ce C9 105.04(15) . . ?
N Ce C4 107.29(15) . . ?
C19 Ce C4 70.46(15) . . ?
C20 Ce C4 68.28(16) . . ?
C12 Ce C4 162.16(16) . . ?
C3 Ce C4 29.00(16) . . ?
C13 Ce C4 142.06(17) . . ?
C2 Ce C4 47.02(16) . . ?
C5 Ce C4 28.30(16) . . ?
C1 Ce C4 47.48(15) . . ?
C9 Ce C4 116.69(16) . . ?
N Ce C11 78.22(14) . . ?
C19 Ce C11 146.58(16) . . ?
C20 Ce C11 154.90(16) . . ?
C12 Ce C11 28.78(14) . . ?
C3 Ce C11 113.63(16) . . ?
C13 Ce C11 47.28(15) . . ?
C2 Ce C11 89.61(15) . . ?
C5 Ce C11 120.58(15) . . ?
C1 Ce C11 92.86(15) . . ?
C9 Ce C11 47.60(15) . . ?
C4 Ce C11 136.26(15) . . ?
C8 Si1 C6 108.9(3) . . ?
C8 Si1 C7 107.5(3) . . ?
C6 Si1 C7 110.4(3) . . ?
C8 Si1 C1 107.3(3) . . ?
C6 Si1 C1 109.6(3) . . ?
C7 Si1 C1 112.9(2) . . ?
C16 Si2 C9 109.8(3) . . ?
C16 Si2 C15 111.8(3) . . ?
C9 Si2 C15 110.1(3) . . ?
C16 Si2 C14 108.2(3) . . ?
C9 Si2 C14 109.0(3) . . ?
C15 Si2 C14 107.9(4) . . ?
C22B Si3 C17 119.2(4) . . ?
C17 Si3 C23A 112.7(4) . . ?
C17 Si3 C24A 109.2(4) . . ?
C23A Si3 C24A 112.2(6) . . ?
C22B Si3 C24B 112.8(7) . . ?
C17 Si3 C24B 110.4(4) . . ?
C17 Si3 C22A 106.9(4) . . ?
C23A Si3 C22A 106.8(6) . . ?
C24A Si3 C22A 108.9(6) . . ?
C22B Si3 C23B 104.2(7) . . ?
C17 Si3 C23B 106.6(4) . . ?
C24B Si3 C23B 101.6(8) . . ?
C29 N C25 116.0(5) . . ?
C29 N Ce 126.2(3) . . ?
C25 N Ce 117.8(3) . . ?
C2 C1 C5 105.8(5) . . ?
C2 C1 Si1 125.6(4) . . ?
C5 C1 Si1 126.2(4) . . ?
C2 C1 Ce 75.0(3) . . ?
C5 C1 Ce 75.6(3) . . ?
Si1 C1 Ce 128.5(2) . . ?
C3 C2 C1 109.6(5) . . ?
C3 C2 Ce 75.4(3) . . ?
C1 C2 Ce 76.0(3) . . ?
C2 C3 C4 107.2(5) . . ?
C2 C3 Ce 76.0(3) . . ?
C4 C3 Ce 76.5(3) . . ?
C5 C4 C3 107.9(5) . . ?
C5 C4 Ce 75.6(3) . . ?
C3 C4 Ce 74.5(3) . . ?
C4 C5 C1 109.4(5) . . ?
C4 C5 Ce 76.1(3) . . ?
C1 C5 Ce 75.6(3) . . ?
C10 C9 C13 105.5(5) . . ?
C10 C9 Si2 126.7(4) . . ?
C13 C9 Si2 126.4(4) . . ?
C10 C9 Ce 76.3(3) . . ?
C13 C9 Ce 74.5(3) . . ?
Si2 C9 Ce 124.6(2) . . ?
C11 C10 C9 110.0(5) . . ?
C11 C10 Ce 75.4(3) . . ?
C9 C10 Ce 75.0(3) . . ?
C10 C11 C12 107.8(5) . . ?
C10 C11 Ce 76.4(3) . . ?
C12 C11 Ce 74.2(3) . . ?
C13 C12 C11 108.1(5) . . ?
C13 C12 Ce 75.9(3) . . ?
C11 C12 Ce 77.0(3) . . ?
C12 C13 C9 108.6(5) . . ?
C12 C13 Ce 75.3(3) . . ?
C9 C13 Ce 76.2(3) . . ?
C21 C17 C18 103.7(4) . . ?
C21 C17 Si3 124.4(4) . . ?
C18 C17 Si3 127.7(4) . . ?
C21 C17 Ce 73.7(3) . . ?
C18 C17 Ce 72.9(3) . . ?
Si3 C17 Ce 135.5(2) . . ?
C19 C18 C17 110.0(5) . . ?
C19 C18 Ce 73.5(3) . . ?
C17 C18 Ce 78.4(3) . . ?
C18 C19 C20 107.7(5) . . ?
C18 C19 Ce 78.0(3) . . ?
C20 C19 Ce 75.8(3) . . ?
C21 C20 C19 107.4(5) . . ?
C21 C20 Ce 78.4(3) . . ?
C19 C20 Ce 75.1(3) . . ?
C20 C21 C17 111.2(5) . . ?
C20 C21 Ce 73.4(3) . . ?
C17 C21 Ce 78.0(3) . . ?
N C25 C26 123.5(5) . . ?
C25 C26 C27 119.4(5) . . ?
C28 C27 C26 118.5(5) . . ?
C27 C28 C29 118.9(5) . . ?
N C29 C28 123.6(5) . . ?

loop_
_geom_bond_atom_site_label_1
_geom_bond_atom_site_label_2
_geom_bond_distance
_geom_bond_site_symmetry_2
_geom_bond_publ_flag
Ce N 2.704(4) . ?
Ce C19 2.797(5) . ?
Ce C20 2.807(5) . ?
Ce C12 2.816(5) . ?
Ce C3 2.823(5) . ?
Ce C13 2.825(5) . ?
Ce C2 2.830(5) . ?
Ce C5 2.843(5) . ?
Ce C1 2.843(5) . ?
Ce C9 2.847(5) . ?
Ce C4 2.849(5) . ?
Ce C11 2.851(5) . ?
Ce C18 2.853(5) . ?
Ce C10 2.863(5) . ?
Ce C21 2.868(5) . ?
Ce C17 2.924(5) . ?
Si1 C8 1.855(6) . ?
Si1 C6 1.858(7) . ?
Si1 C7 1.871(6) . ?
Si1 C1 1.873(6) . ?
Si2 C16 1.854(6) . ?
Si2 C9 1.859(6) . ?
Si2 C15 1.876(6) . ?
Si2 C14 1.884(7) . ?
Si3 C22B 1.802(8) . ?
Si3 C17 1.844(4) . ?
Si3 C23A 1.855(8) . ?
Si3 C24A 1.865(7) . ?
Si3 C24B 1.877(8) . ?
Si3 C22A 1.896(8) . ?
Si3 C23B 1.922(8) . ?
N C29 1.343(6) . ?
N C25 1.362(6) . ?
C1 C2 1.419(8) . ?
C1 C5 1.416(7) . ?
C2 C3 1.393(7) . ?
C3 C4 1.420(8) . ?
C4 C5 1.391(8) . ?
C9 C10 1.413(7) . ?
C9 C13 1.438(7) . ?
C10 C11 1.394(7) . ?
C11 C12 1.409(7) . ?
C12 C13 1.403(8) . ?
C17 C21 1.418(7) . ?
C17 C18 1.435(7) . ?
C18 C19 1.392(8) . ?
C19 C20 1.406(8) . ?
C20 C21 1.383(8) . ?
C25 C26 1.362(8) . ?
C26 C27 1.378(8) . ?
C27 C28 1.380(8) . ?
C28 C29 1.378(8) . ?
